data_2204612
loop_
_publ_author_name
'Gao, Shan'
'Huo, Li-Hua'
'Zhao, Hui'
'Ng, Seik Weng'

_publ_section_title
;
 Bis(butane-2,3-dione monooxime
 benzoylhydrazone-\k^3^<i>O,N,N</i>')nickel(II) sulfate
 salicylhydroxamic acid
;
_journal_issue 12
_journal_name_full 'Acta Crystallographica Section E'
_journal_page_first m1750
_journal_page_last m1751
_journal_paper_doi 10.1107/S1600536804027102
_journal_volume 60
_journal_year 2004
_chemical_formula_iupac '[Ni (C11 H13 N3 O2)2] S O4, C7 H7 N O3'
_chemical_formula_moiety 'C22 H26 N6 O4 Ni 2+, S O4 2-, C7 H7 N O3'
_chemical_formula_sum 'C29 H33 N7 Ni O11 S'
_chemical_formula_weight 746.39
_chemical_name_systematic
;Bis(butane-2,3-dione monooxime benzoylhydrazone-\k^3^O,N,N')nickel(II)
 sulfate
salicylhydroxamic acid
;
_space_group_IT_number 14
_symmetry_cell_setting monoclinic
_symmetry_space_group_name_Hall '-P 2ybc'
_symmetry_space_group_name_H-M 'P 1 21/c 1'
_atom_sites_solution_hydrogens geom
_atom_sites_solution_primary direct
_atom_sites_solution_secondary difmap
_audit_creation_method SHELXL-97
_cell_angle_alpha 90.00
_cell_angle_beta 102.82(3)
_cell_angle_gamma 90.00
_cell_formula_units_Z 4
_cell_length_a 7.986(2)
_cell_length_b 23.781(5)
_cell_length_c 17.868(4)
_cell_measurement_reflns_used 21088
_cell_measurement_temperature 295(2)
_cell_measurement_theta_max 27.4
_cell_measurement_theta_min 3.1
_cell_volume 3308.8(14)
_computing_cell_refinement RAPID-AUTO
_computing_data_collection 'RAPID-AUTO (Rigaku, 1998)'
_computing_data_reduction 'CrystalStructure (Rigaku/MSC, 2002)'
_computing_molecular_graphics 'ORTEPII (Johnson, 1976)'
_computing_publication_material SHELXL97
_computing_structure_refinement 'SHELXL97 (Sheldrick, 1997)'
_computing_structure_solution 'SHELXS97 (Sheldrick, 1997)'
_diffrn_ambient_temperature 295(2)
_diffrn_measured_fraction_theta_full 0.99
_diffrn_measured_fraction_theta_max 0.99
_diffrn_measurement_device_type 'Rigaku R-AXIS RAPID'
_diffrn_measurement_method \w
_diffrn_radiation_monochromator graphite
_diffrn_radiation_source 'fine-focus sealed tube'
_diffrn_radiation_type MoK\a
_diffrn_radiation_wavelength 0.71073
_diffrn_reflns_av_R_equivalents 0.0689
_diffrn_reflns_av_sigmaI/netI 0.0575
_diffrn_reflns_limit_h_max 10
_diffrn_reflns_limit_h_min -9
_diffrn_reflns_limit_k_max 30
_diffrn_reflns_limit_k_min -30
_diffrn_reflns_limit_l_max 23
_diffrn_reflns_limit_l_min -23
_diffrn_reflns_number 29244
_diffrn_reflns_theta_full 27.5
_diffrn_reflns_theta_max 27.45
_diffrn_reflns_theta_min 3.10
_diffrn_standards_decay_% 0
_diffrn_standards_interval_count 0
_diffrn_standards_interval_time 0
_diffrn_standards_number 0
_exptl_absorpt_coefficient_mu 0.719
_exptl_absorpt_correction_T_max 0.870
_exptl_absorpt_correction_T_min 0.591
_exptl_absorpt_correction_type multi-scan
_exptl_absorpt_process_details '(ABSCOR; Higashi, 1995)'
_exptl_crystal_colour Yellow
_exptl_crystal_density_diffrn 1.498
_exptl_crystal_density_method 'not measured'
_exptl_crystal_description Prism
_exptl_crystal_F_000 1552
_exptl_crystal_size_max 0.39
_exptl_crystal_size_mid 0.27
_exptl_crystal_size_min 0.20
_refine_diff_density_max 1.19
_refine_diff_density_min -0.33
_refine_ls_extinction_method none
_refine_ls_goodness_of_fit_ref 1.018
_refine_ls_hydrogen_treatment constr
_refine_ls_matrix_type full
_refine_ls_number_parameters 450
_refine_ls_number_reflns 7483
_refine_ls_number_restraints 0
_refine_ls_restrained_S_all 1.018
_refine_ls_R_factor_all 0.1010
_refine_ls_R_factor_gt 0.0592
_refine_ls_shift/su_max 0.001
_refine_ls_shift/su_mean 0.000
_refine_ls_structure_factor_coef Fsqd
_refine_ls_weighting_details 'calc  w= 1/[\s^2^(Fo^2^)+(0.0767P)^2^+1.6714P] where P = (Fo^2^+2Fc^2^)/3'
_refine_ls_weighting_scheme calc
_refine_ls_wR_factor_gt 0.1354
_refine_ls_wR_factor_ref 0.1519
_reflns_number_gt 4963
_reflns_number_total 7483
_reflns_threshold_expression I>2\s(I)
_cod_data_source_file bt6553.cif
_cod_data_source_block I
_cod_original_cell_volume 3309.0(10)
_cod_original_sg_symbol_H-M 'P 21/c'
_cod_database_code 2204612
_cod_database_fobs_code 2204612

loop_
_symmetry_equiv_pos_as_xyz
'x, y, z'
'-x, y+1/2, -z+1/2'
'-x, -y, -z'
'x, -y-1/2, z-1/2'

loop_
_atom_site_label
_atom_site_fract_x
_atom_site_fract_y
_atom_site_fract_z
_atom_site_U_iso_or_equiv
_atom_site_adp_type
_atom_site_calc_flag
_atom_site_refinement_flags
_atom_site_occupancy
_atom_site_type_symbol
Ni1 0.80605(5) 0.842363(19) 0.82195(2) 0.03235(14) Uani d . 1 Ni
S1 0.70492(13) 0.69756(4) 0.60396(5) 0.0433(2) Uani d . 1 S
O1 0.9615(4) 0.72360(12) 0.78399(16) 0.0552(7) Uani d . 1 O
H2o 0.9087 0.7324 0.7408 0.083 Uiso calc R 1 H
O2 0.7425(3) 0.92181(10) 0.86001(13) 0.0414(6) Uani d . 1 O
O3 0.4907(4) 0.78890(14) 0.87745(15) 0.0576(8) Uani d . 1 O
H3o 0.5515 0.7964 0.9196 0.086 Uiso calc R 1 H
O4 0.9934(3) 0.87913(11) 0.77353(13) 0.0409(6) Uani d . 1 O
O5 0.8195(4) 0.81190(13) 0.49856(17) 0.0613(8) Uani d . 1 O
H5o 0.7810 0.7852 0.5184 0.092 Uiso calc R 1 H
O6 0.6192(4) 0.90135(13) 0.50373(15) 0.0579(8) Uani d . 1 O
O7 0.5894(4) 0.83629(14) 0.28513(16) 0.0653(9) Uani d . 1 O
H7O 0.5827 0.8326 0.2389 0.098 Uiso calc R 1 H
O8 0.8144(4) 0.74344(12) 0.64345(16) 0.0593(8) Uani d . 1 O
O9 0.5561(4) 0.69058(13) 0.63923(16) 0.0598(8) Uani d . 1 O
O10 0.6483(4) 0.71460(13) 0.52294(15) 0.0625(8) Uani d . 1 O
O11 0.8026(4) 0.64516(11) 0.60894(15) 0.0535(7) Uani d . 1 O
N1 0.9428(4) 0.76494(12) 0.83487(17) 0.0387(7) Uani d . 1 N
N2 0.9165(3) 0.84054(12) 0.93217(15) 0.0335(6) Uani d . 1 N
N3 0.8789(4) 0.88534(12) 0.97441(15) 0.0367(7) Uani d . 1 N
H3n 0.9106 0.8871 1.0236 0.044 Uiso calc R 1 H
N4 0.5653(4) 0.80900(13) 0.82131(17) 0.0390(7) Uani d . 1 N
N5 0.6905(4) 0.84761(12) 0.71125(16) 0.0347(6) Uani d . 1 N
N6 0.7862(4) 0.87300(12) 0.66524(16) 0.0368(7) Uani d . 1 N
H6n 0.7479 0.8786 0.6169 0.044 Uiso calc R 1 H
N7 0.6970(5) 0.83044(15) 0.4353(2) 0.0569(9) Uani d . 1 N
H7n 0.6811 0.8126 0.3924 0.068 Uiso calc R 1 H
C1 1.1585(6) 0.70861(19) 0.9246(3) 0.0616(12) Uani d . 1 C
H1a 1.1283 0.6884 0.9662 0.092 Uiso calc R 1 H
H1b 1.2743 0.7221 0.9403 0.092 Uiso calc R 1 H
H1c 1.1495 0.6840 0.8813 0.092 Uiso calc R 1 H
C2 1.0395(5) 0.75728(16) 0.9030(2) 0.0399(8) Uani d . 1 C
C3 1.0222(4) 0.80126(16) 0.9607(2) 0.0384(8) Uani d . 1 C
C4 1.1218(5) 0.79780(19) 1.0409(2) 0.0531(10) Uani d . 1 C
H4a 1.1037 0.8313 1.0680 0.080 Uiso calc R 1 H
H4b 1.2417 0.7941 1.0413 0.080 Uiso calc R 1 H
H4c 1.0846 0.7657 1.0655 0.080 Uiso calc R 1 H
C5 0.7871(4) 0.92659(15) 0.93114(19) 0.0352(8) Uani d . 1 C
C6 0.7506(4) 0.97796(14) 0.9718(2) 0.0370(8) Uani d . 1 C
C7 0.8331(5) 0.98884(17) 1.0475(2) 0.0474(9) Uani d . 1 C
H7 0.9094 0.9627 1.0748 0.057 Uiso calc R 1 H
C8 0.8014(6) 1.0387(2) 1.0821(3) 0.0631(13) Uani d . 1 C
H8 0.8573 1.0459 1.1326 0.076 Uiso calc R 1 H
C9 0.6888(7) 1.0773(2) 1.0425(3) 0.0698(15) Uani d . 1 C
H9 0.6679 1.1105 1.0663 0.084 Uiso calc R 1 H
C10 0.6065(6) 1.06710(19) 0.9676(3) 0.0665(13) Uani d . 1 C
H10 0.5297 1.0934 0.9409 0.080 Uiso calc R 1 H
C11 0.6380(5) 1.01742(16) 0.9316(2) 0.0503(10) Uani d . 1 C
H11 0.5835 1.0108 0.8808 0.060 Uiso calc R 1 H
C12 0.2960(5) 0.7763(2) 0.7368(2) 0.0572(11) Uani d . 1 C
H12a 0.2646 0.7682 0.7845 0.086 Uiso calc R 1 H
H12b 0.3004 0.7419 0.7092 0.086 Uiso calc R 1 H
H12c 0.2123 0.8010 0.7067 0.086 Uiso calc R 1 H
C13 0.4678(5) 0.80388(16) 0.7524(2) 0.0421(9) Uani d . 1 C
C14 0.5403(5) 0.82797(16) 0.6884(2) 0.0414(9) Uani d . 1 C
C15 0.4409(5) 0.82622(19) 0.6079(2) 0.0516(10) Uani d . 1 C
H15A 0.4912 0.8516 0.5773 0.077 Uiso calc R 1 H
H15B 0.3244 0.8372 0.6060 0.077 Uiso calc R 1 H
H15C 0.4426 0.7887 0.5882 0.077 Uiso calc R 1 H
C16 0.9456(5) 0.88822(14) 0.7031(2) 0.0363(8) Uani d . 1 C
C17 1.0642(5) 0.91610(15) 0.6611(2) 0.0401(8) Uani d . 1 C
C18 1.0251(5) 0.9233(2) 0.5823(2) 0.0554(11) Uani d . 1 C
H18 0.9217 0.9099 0.5531 0.067 Uiso calc R 1 H
C19 1.1408(6) 0.9509(2) 0.5465(3) 0.0667(13) Uani d . 1 C
H19 1.1139 0.9559 0.4936 0.080 Uiso calc R 1 H
C20 1.2941(7) 0.9704(2) 0.5893(3) 0.0688(14) Uani d . 1 C
H20 1.3710 0.9886 0.5653 0.083 Uiso calc R 1 H
C21 1.3341(7) 0.9632(2) 0.6679(3) 0.0807(17) Uani d . 1 C
H21 1.4373 0.9769 0.6969 0.097 Uiso calc R 1 H
C22 1.2211(6) 0.9356(2) 0.7036(3) 0.0650(13) Uani d . 1 C
H22 1.2499 0.9300 0.7564 0.078 Uiso calc R 1 H
C23 0.4775(5) 0.89414(16) 0.3718(2) 0.0435(9) Uani d . 1 C
C24 0.4704(5) 0.87402(18) 0.2968(2) 0.0498(10) Uani d . 1 C
C25 0.3429(7) 0.8931(2) 0.2365(3) 0.0751(15) Uani d . 1 C
H25 0.3396 0.8806 0.1869 0.090 Uiso calc R 1 H
C26 0.2213(8) 0.9305(3) 0.2494(3) 0.095(2) Uani d . 1 C
H26 0.1348 0.9424 0.2086 0.114 Uiso calc R 1 H
C27 0.2260(7) 0.9505(2) 0.3221(3) 0.0843(17) Uani d . 1 C
H27 0.1434 0.9758 0.3305 0.101 Uiso calc R 1 H
C28 0.3534(6) 0.9328(2) 0.3820(3) 0.0594(11) Uani d . 1 C
H28 0.3572 0.9470 0.4309 0.071 Uiso calc R 1 H
C29 0.6044(5) 0.87626(17) 0.4420(2) 0.0437(9) Uani d . 1 C

loop_
_atom_site_aniso_label
_atom_site_aniso_U_11
_atom_site_aniso_U_22
_atom_site_aniso_U_33
_atom_site_aniso_U_12
_atom_site_aniso_U_13
_atom_site_aniso_U_23
Ni1 0.0347(2) 0.0393(3) 0.0221(2) -0.0014(2) 0.00413(17) 0.00028(18)
S1 0.0629(6) 0.0426(5) 0.0253(4) -0.0019(5) 0.0118(4) -0.0015(4)
O1 0.0632(18) 0.0549(18) 0.0466(16) 0.0058(14) 0.0102(15) -0.0148(14)
O2 0.0501(14) 0.0412(14) 0.0305(13) 0.0043(12) 0.0040(11) 0.0020(11)
O3 0.0601(17) 0.080(2) 0.0325(14) -0.0089(16) 0.0109(14) 0.0063(15)
O4 0.0410(13) 0.0523(16) 0.0282(13) -0.0077(12) 0.0048(11) -0.0013(11)
O5 0.074(2) 0.058(2) 0.0466(17) 0.0033(16) 0.0029(16) 0.0146(14)
O6 0.0664(18) 0.075(2) 0.0327(14) 0.0036(16) 0.0117(14) -0.0071(14)
O7 0.085(2) 0.078(2) 0.0353(15) 0.0249(18) 0.0172(16) -0.0028(15)
O8 0.078(2) 0.0497(17) 0.0509(17) -0.0123(15) 0.0167(16) -0.0117(14)
O9 0.0622(18) 0.076(2) 0.0450(17) -0.0018(15) 0.0191(15) 0.0099(14)
O10 0.101(2) 0.0599(19) 0.0250(13) 0.0106(17) 0.0096(15) 0.0033(12)
O11 0.080(2) 0.0462(16) 0.0365(14) 0.0060(14) 0.0182(14) 0.0019(12)
N1 0.0408(16) 0.0411(17) 0.0363(16) -0.0014(13) 0.0130(14) -0.0035(13)
N2 0.0367(14) 0.0355(15) 0.0271(14) -0.0031(13) 0.0045(12) -0.0037(12)
N3 0.0482(17) 0.0377(16) 0.0229(14) -0.0010(13) 0.0048(13) -0.0029(12)
N4 0.0395(16) 0.0457(18) 0.0336(16) 0.0005(14) 0.0117(14) 0.0019(13)
N5 0.0361(15) 0.0419(17) 0.0265(14) -0.0041(13) 0.0080(12) -0.0002(12)
N6 0.0425(16) 0.0445(17) 0.0234(14) -0.0044(14) 0.0073(13) 0.0017(12)
N7 0.079(2) 0.050(2) 0.0362(18) 0.0103(18) 0.0015(18) 0.0008(15)
C1 0.067(3) 0.061(3) 0.055(3) 0.026(2) 0.009(2) 0.005(2)
C2 0.0391(19) 0.044(2) 0.0361(19) 0.0029(16) 0.0074(16) 0.0024(16)
C3 0.0368(18) 0.046(2) 0.0313(18) 0.0013(16) 0.0049(15) 0.0042(16)
C4 0.054(2) 0.065(3) 0.033(2) 0.011(2) -0.0044(19) 0.0022(19)
C5 0.0372(18) 0.0382(19) 0.0302(18) -0.0062(15) 0.0073(15) 0.0009(15)
C6 0.0417(19) 0.0352(19) 0.0373(19) -0.0028(15) 0.0159(16) -0.0017(15)
C7 0.046(2) 0.049(2) 0.047(2) -0.0035(18) 0.0103(19) -0.0064(18)
C8 0.072(3) 0.059(3) 0.066(3) -0.023(2) 0.032(3) -0.029(2)
C9 0.091(4) 0.041(3) 0.093(4) -0.011(3) 0.053(3) -0.018(3)
C10 0.077(3) 0.042(2) 0.092(4) 0.012(2) 0.042(3) 0.010(3)
C11 0.056(2) 0.041(2) 0.055(2) 0.0015(19) 0.015(2) 0.0045(19)
C12 0.044(2) 0.082(3) 0.042(2) -0.013(2) 0.0016(19) 0.006(2)
C13 0.0391(19) 0.049(2) 0.039(2) 0.0027(17) 0.0099(17) -0.0007(17)
C14 0.047(2) 0.045(2) 0.0317(18) 0.0031(17) 0.0086(17) -0.0006(15)
C15 0.048(2) 0.070(3) 0.032(2) -0.005(2) -0.0001(18) -0.0004(19)
C16 0.0423(19) 0.0356(19) 0.0315(18) -0.0031(15) 0.0089(16) -0.0049(14)
C17 0.049(2) 0.038(2) 0.0371(19) -0.0028(17) 0.0169(17) -0.0020(16)
C18 0.049(2) 0.077(3) 0.043(2) -0.002(2) 0.0140(19) 0.010(2)
C19 0.069(3) 0.079(3) 0.060(3) 0.006(3) 0.032(3) 0.022(3)
C20 0.085(3) 0.062(3) 0.073(3) -0.024(3) 0.049(3) -0.006(2)
C21 0.084(3) 0.094(4) 0.074(3) -0.054(3) 0.038(3) -0.028(3)
C22 0.074(3) 0.078(3) 0.048(2) -0.034(3) 0.022(2) -0.019(2)
C23 0.052(2) 0.045(2) 0.0348(19) -0.0057(18) 0.0136(18) 0.0024(16)
C24 0.055(2) 0.056(3) 0.039(2) 0.003(2) 0.0120(19) 0.0017(19)
C25 0.089(4) 0.095(4) 0.037(2) 0.028(3) 0.003(2) -0.001(2)
C26 0.095(4) 0.131(5) 0.053(3) 0.051(4) 0.001(3) 0.008(3)
C27 0.078(3) 0.103(4) 0.071(4) 0.037(3) 0.016(3) -0.003(3)
C28 0.062(3) 0.069(3) 0.050(3) 0.006(2) 0.018(2) -0.005(2)
C29 0.051(2) 0.050(2) 0.0324(19) -0.0083(19) 0.0138(17) 0.0026(17)

loop_
_atom_type_symbol
_atom_type_description
_atom_type_scat_dispersion_real
_atom_type_scat_dispersion_imag
_atom_type_scat_source
C C 0.0033 0.0016 'International Tables Vol C Tables 4.2.6.8 and 6.1.1.4'
H H 0.0000 0.0000 'International Tables Vol C Tables 4.2.6.8 and 6.1.1.4'
N N 0.0061 0.0033 'International Tables Vol C Tables 4.2.6.8 and 6.1.1.4'
O O 0.0106 0.0060 'International Tables Vol C Tables 4.2.6.8 and 6.1.1.4'
S S 0.1246 0.1234 'International Tables Vol C Tables 4.2.6.8 and 6.1.1.4'
Ni Ni 0.3393 1.1124 'International Tables Vol C Tables 4.2.6.8 and 6.1.1.4'

loop_
_geom_angle_atom_site_label_1
_geom_angle_atom_site_label_2
_geom_angle_atom_site_label_3
_geom_angle
_geom_angle_publ_flag
O2 Ni1 O4 90.30(10) yes
O2 Ni1 N1 153.60(10) yes
O2 Ni1 N2 77.50(10) yes
O2 Ni1 N4 93.20(10) yes
O2 Ni1 N5 99.90(10) yes
O4 Ni1 N1 90.60(10) yes
O4 Ni1 N2 102.80(10) yes
O4 Ni1 N4 155.30(10) yes
O4 Ni1 N5 77.20(10) yes
N1 Ni1 N2 76.60(10) yes
N1 Ni1 N4 97.00(10) yes
N1 Ni1 N5 106.00(10) yes
N2 Ni1 N4 101.90(10) yes
N2 Ni1 N5 177.50(10) yes
N4 Ni1 N5 78.10(10) yes
O8 S1 O9 109.1(2) yes
O8 S1 O10 106.6(2) yes
O8 S1 O11 110.5(2) yes
O9 S1 O10 110.5(2) yes
O9 S1 O11 110.4(2) yes
O10 S1 O11 109.7(2) no
N1 O1 H2o 109.5 no
C5 O2 Ni1 112.1(2) no
N4 O3 H3o 109.5 no
C16 O4 Ni1 113.9(2) no
N7 O5 H5o 109.5 no
C24 O7 H7O 109.5 no
C2 N1 O1 113.0(3) no
C2 N1 Ni1 114.0(2) no
O1 N1 Ni1 132.7(2) no
C3 N2 N3 123.3(3) no
C3 N2 Ni1 121.4(2) no
N3 N2 Ni1 115.3(2) no
C5 N3 N2 113.7(3) no
C5 N3 H3n 123.1 no
N2 N3 H3n 123.1 no
C13 N4 O3 113.2(3) no
C13 N4 Ni1 113.4(2) no
O3 N4 Ni1 133.3(2) no
C14 N5 N6 125.4(3) no
C14 N5 Ni1 119.5(2) no
N6 N5 Ni1 115.1(2) no
C16 N6 N5 113.8(3) no
C16 N6 H6n 123.1 no
N5 N6 H6n 123.1 no
C29 N7 O5 119.2(3) no
C29 N7 H7n 120.4 no
O5 N7 H7n 120.4 no
C2 C1 H1a 109.5 no
C2 C1 H1b 109.5 no
H1a C1 H1b 109.5 no
C2 C1 H1c 109.5 no
H1a C1 H1c 109.5 no
H1b C1 H1c 109.5 no
N1 C2 C1 124.2(3) no
N1 C2 C3 114.8(3) no
C1 C2 C3 121.0(3) no
N2 C3 C4 126.1(3) no
N2 C3 C2 112.8(3) no
C4 C3 C2 121.1(3) no
C3 C4 H4a 109.5 no
C3 C4 H4b 109.5 no
H4a C4 H4b 109.5 no
C3 C4 H4c 109.5 no
H4a C4 H4c 109.5 no
H4b C4 H4c 109.5 no
O2 C5 N3 120.7(3) no
O2 C5 C6 122.1(3) no
N3 C5 C6 117.1(3) no
C11 C6 C7 119.4(4) no
C11 C6 C5 118.7(3) no
C7 C6 C5 121.8(3) no
C8 C7 C6 119.9(4) no
C8 C7 H7 120.0 no
C6 C7 H7 120.0 no
C9 C8 C7 120.5(5) no
C9 C8 H8 119.7 no
C7 C8 H8 119.7 no
C8 C9 C10 120.1(4) no
C8 C9 H9 119.9 no
C10 C9 H9 119.9 no
C9 C10 C11 120.1(5) no
C9 C10 H10 119.9 no
C11 C10 H10 119.9 no
C6 C11 C10 119.9(4) no
C6 C11 H11 120.1 no
C10 C11 H11 120.1 no
C13 C12 H12a 109.5 no
C13 C12 H12b 109.5 no
H12a C12 H12b 109.5 no
C13 C12 H12c 109.5 no
H12a C12 H12c 109.5 no
H12b C12 H12c 109.5 no
N4 C13 C12 123.2(3) no
N4 C13 C14 115.5(3) no
C12 C13 C14 121.3(3) no
N5 C14 C15 126.0(3) no
N5 C14 C13 113.1(3) no
C15 C14 C13 120.9(3) no
C14 C15 H15a 109.5 no
C14 C15 H15b 109.5 no
H15a C15 H15b 109.5 no
C14 C15 H15c 109.5 no
H15a C15 H15c 109.5 no
H15b C15 H15c 109.5 no
O4 C16 N6 120.0(3) no
O4 C16 C17 119.9(3) no
N6 C16 C17 120.1(3) no
C18 C17 C22 119.0(4) no
C18 C17 C16 122.9(4) no
C22 C17 C16 118.0(3) no
C17 C18 C19 120.1(4) no
C17 C18 H18 120.0 no
C19 C18 H18 120.0 no
C20 C19 C18 120.2(4) no
C20 C19 H19 119.9 no
C18 C19 H19 119.9 no
C19 C20 C21 120.0(4) no
C19 C20 H20 120.0 no
C21 C20 H20 120.0 no
C22 C21 C20 120.1(5) no
C22 C21 H21 120.0 no
C20 C21 H21 120.0 no
C21 C22 C17 120.6(4) no
C21 C22 H22 119.7 no
C17 C22 H22 119.7 no
C28 C23 C24 117.9(4) no
C28 C23 C29 116.6(3) no
C24 C23 C29 125.4(4) no
O7 C24 C25 121.1(4) no
O7 C24 C23 119.2(4) no
C25 C24 C23 119.6(4) no
C26 C25 C24 120.5(4) no
C26 C25 H25 119.7 no
C24 C25 H25 119.7 no
C25 C26 C27 120.6(5) no
C25 C26 H26 119.7 no
C27 C26 H26 119.7 no
C28 C27 C26 119.5(5) no
C28 C27 H27 120.3 no
C26 C27 H27 120.3 no
C27 C28 C23 121.8(4) no
C27 C28 H28 119.1 no
C23 C28 H28 119.1 no
O6 C29 N7 121.9(4) no
O6 C29 C23 121.7(4) no
N7 C29 C23 116.3(3) no

loop_
_geom_bond_atom_site_label_1
_geom_bond_atom_site_label_2
_geom_bond_distance
_geom_bond_publ_flag
Ni1 O2 2.108(2) yes
Ni1 O4 2.080(2) yes
Ni1 N1 2.127(3) yes
Ni1 N2 1.972(3) yes
Ni1 N5 1.992(3) yes
Ni1 N4 2.078(3) yes
S1 O8 1.476(3) yes
S1 O9 1.473(3) yes
S1 O10 1.474(3) yes
S1 O11 1.462(3) yes
O1 N1 1.369(4) no
O1 H2o 0.8200 no
O2 C5 1.247(4) no
O3 N4 1.362(4) no
O3 H3o 0.8200 no
O4 C16 1.250(4) no
O5 N7 1.392(4) no
O5 H5o 0.8200 no
O6 C29 1.236(4) no
O7 C24 1.357(5) no
O7 H7O 0.8200 no
N1 C2 1.302(5) no
N2 C3 1.286(4) no
N2 N3 1.377(4) no
N3 C5 1.359(4) no
N3 H3n 0.8600 no
N4 C13 1.308(5) no
N5 C14 1.267(5) no
N5 N6 1.379(4) no
N6 C16 1.352(5) no
N6 H6n 0.8600 no
N7 C29 1.337(5) no
N7 H7n 0.8600 no
C1 C2 1.493(5) no
C1 H1a 0.9600 no
C1 H1b 0.9600 no
C1 H1c 0.9600 no
C2 C3 1.497(5) no
C3 C4 1.479(5) no
C4 H4a 0.9600 no
C4 H4b 0.9600 no
C4 H4c 0.9600 no
C5 C6 1.483(5) no
C6 C11 1.385(5) no
C6 C7 1.390(5) no
C7 C8 1.386(6) no
C7 H7 0.9300 no
C8 C9 1.367(7) no
C8 H8 0.9300 no
C9 C10 1.376(7) no
C9 H9 0.9300 no
C10 C11 1.394(6) no
C10 H10 0.9300 no
C11 H11 0.9300 no
C12 C13 1.490(5) no
C12 H12a 0.9600 no
C12 H12b 0.9600 no
C12 H12c 0.9600 no
C13 C14 1.504(5) no
C14 C15 1.482(5) no
C15 H15a 0.9600 no
C15 H15b 0.9600 no
C15 H15c 0.9600 no
C16 C17 1.488(5) no
C17 C18 1.383(5) no
C17 C22 1.393(6) no
C18 C19 1.398(6) no
C18 H18 0.9300 no
C19 C20 1.372(7) no
C19 H19 0.9300 no
C20 C21 1.381(7) no
C20 H20 0.9300 no
C21 C22 1.380(6) no
C21 H21 0.9300 no
C22 H22 0.9300 no
C23 C28 1.393(6) no
C23 C24 1.411(5) no
C23 C29 1.490(5) no
C24 C25 1.385(6) no
C25 C26 1.372(7) no
C25 H25 0.9300 no
C26 C27 1.376(7) no
C26 H26 0.9300 no
C27 C28 1.369(7) no
C27 H27 0.9300 no
C28 H28 0.9300 no

loop_
_geom_hbond_atom_site_label_D
_geom_hbond_atom_site_label_H
_geom_hbond_atom_site_label_A
_geom_hbond_site_symmetry_A
_geom_hbond_distance_DH
_geom_hbond_distance_HA
_geom_hbond_distance_DA
_geom_hbond_angle_DHA
_geom_hbond_publ_flag
O1 H2o O8 . 0.82 1.76 2.569(4) 171 yes
O3 H3o O10 4_576 0.82 1.86 2.626(4) 156 yes
N3 H3n O11 4_576 0.86 2.06 2.707(4) 132 yes
N6 H6n O6 . 0.86 2.13 2.975(4) 170 yes
O5 H5o O10 . 0.82 2.00 2.771(4) 157 yes
O7 H7o O9 4_575 0.82 1.83 2.639(4) 168 yes
N7 H7n O7 . 0.86 1.98 2.634(5) 132 yes
